data_7250448
loop_
_publ_author_name
'Zuo, Kang'
'Yu, Ruisi'
'Bao, Wei'
'Shao, Shuai'
'Cao, Qing-Ling'
'Du, Hao'
'Tian, Linna'
'Zhao, Jia-Jia'
'Chen, Li-Zhuang'

_publ_section_title
;
 A stable and sensitive organic--inorganic hybrid reversible thermochromic
 material: [1-(2-fluoroethyl)piperazine]2[CuCl4]
;
_journal_issue 27
_journal_name_full CrystEngComm
_journal_page_first 4707
_journal_page_last 4712
_journal_paper_doi 10.1039/D5CE00330J
_journal_volume 27
_journal_year 2025
_chemical_formula_moiety 'Cl4 Cu, C6 H15 N2'
_chemical_formula_sum 'C6 H15 Cl4 Cu N2'
_chemical_formula_weight 320.54
_space_group_crystal_system orthorhombic
_space_group_IT_number 19
_space_group_name_Hall 'P 2ac 2ab'
_space_group_name_H-M_alt 'P 21 21 21'
_atom_sites_solution_hydrogens geom
_atom_sites_solution_primary direct
_audit_creation_date 2024-11-24
_audit_creation_method
;
Olex2 1.2
(compiled 2018.05.29 svn.r3508 for OlexSys, GUI svn.r5506)
;
_audit_update_record
;
2025-01-01 deposited with the CCDC.	2025-05-23 downloaded from the CCDC.
;
_cell_angle_alpha 90
_cell_angle_beta 90
_cell_angle_gamma 90
_cell_formula_units_Z 4
_cell_length_a 7.5307(12)
_cell_length_b 9.9035(17)
_cell_length_c 17.459(3)
_cell_measurement_reflns_used 4046
_cell_measurement_temperature 296(2)
_cell_measurement_theta_max 27.59
_cell_measurement_theta_min 2.36
_cell_volume 1302.1(4)
_computing_cell_refinement 'SAINT V8.40B (?, 2016)'
_computing_data_reduction 'SAINT V8.40B (?, 2016)'
_computing_molecular_graphics 'Olex2 (Dolomanov et al., 2009)'
_computing_publication_material 'Olex2 (Dolomanov et al., 2009)'
_computing_structure_refinement 'ShelXL (Sheldrick, 2015)'
_computing_structure_solution 'ShelXS (Sheldrick, 2008)'
_diffrn_ambient_temperature 296.15
_diffrn_measured_fraction_theta_full 0.998
_diffrn_measured_fraction_theta_max 0.995
_diffrn_measurement_device_type 'Bruker APEX-II CCD'
_diffrn_measurement_method '\f and \w scans'
_diffrn_radiation_type MoK\a
_diffrn_radiation_wavelength 0.71073
_diffrn_reflns_av_R_equivalents 0.0755
_diffrn_reflns_av_unetI/netI 0.0579
_diffrn_reflns_Laue_measured_fraction_full 0.998
_diffrn_reflns_Laue_measured_fraction_max 0.995
_diffrn_reflns_limit_h_max 9
_diffrn_reflns_limit_h_min -9
_diffrn_reflns_limit_k_max 11
_diffrn_reflns_limit_k_min -12
_diffrn_reflns_limit_l_max 22
_diffrn_reflns_limit_l_min -14
_diffrn_reflns_number 8049
_diffrn_reflns_point_group_measured_fraction_full 0.998
_diffrn_reflns_point_group_measured_fraction_max 0.991
_diffrn_reflns_theta_full 25.242
_diffrn_reflns_theta_max 27.709
_diffrn_reflns_theta_min 2.364
_diffrn_standards_number 0
_exptl_absorpt_coefficient_mu 2.460
_exptl_absorpt_correction_type none
_exptl_crystal_colour 'clear light colourless'
_exptl_crystal_colour_lustre clear
_exptl_crystal_colour_modifier light
_exptl_crystal_colour_primary colourless
_exptl_crystal_density_diffrn 1.635
_exptl_crystal_description block
_exptl_crystal_F_000 648
_exptl_crystal_size_max 0.13
_exptl_crystal_size_mid 0.12
_exptl_crystal_size_min 0.11
_refine_diff_density_max 0.467
_refine_diff_density_min -0.963
_refine_diff_density_rms 0.110
_refine_ls_abs_structure_details
;
 Flack x determined using 1036 quotients [(I+)-(I-)]/[(I+)+(I-)]
 (Parsons and Flack (2004), Acta Cryst. A60, s61).
;
_refine_ls_abs_structure_Flack -0.022(13)
_refine_ls_extinction_method none
_refine_ls_goodness_of_fit_ref 1.006
_refine_ls_hydrogen_treatment constr
_refine_ls_matrix_type full
_refine_ls_number_parameters 119
_refine_ls_number_reflns 3024
_refine_ls_number_restraints 0
_refine_ls_restrained_S_all 1.006
_refine_ls_R_factor_all 0.0394
_refine_ls_R_factor_gt 0.0351
_refine_ls_shift/su_max 0.001
_refine_ls_shift/su_mean 0.000
_refine_ls_structure_factor_coef Fsqd
_refine_ls_weighting_details
;
 w=1/[\s^2^(Fo^2^)+(0.0416P)^2^]
 where P=(Fo^2^+2Fc^2^)/3
;
_refine_ls_weighting_scheme calc
_refine_ls_wR_factor_gt 0.0842
_refine_ls_wR_factor_ref 0.0862
_reflns_Friedel_coverage 0.718
_reflns_Friedel_fraction_full 0.998
_reflns_Friedel_fraction_max 0.984
_reflns_number_gt 2705
_reflns_number_total 3024
_reflns_threshold_expression 'I > 2\s(I)'
_cod_data_source_file d5ce00330j2.cif
_cod_data_source_block 1
_cod_depositor_comments 'Adding full bibliography for 7250447--7250449.cif.'
_cod_database_code 7250448
_shelxl_version_number 2013-2
_shelx_space_group_comment
;
The symmetry employed for this shelxl refinement is uniquely defined
by the following loop, which should always be used as a source of
symmetry information in preference to the above space-group names.
They are only intended as comments.
;
_shelx_estimated_absorpt_t_max 0.774
_shelx_estimated_absorpt_t_min 0.740
_olex2_refinement_description
;
1. Fixed Uiso
 At 1.2 times of:
  All C(H,H) groups, All N(H) groups
 At 1.5 times of:
  All C(H,H,H) groups
2.a Ternary CH refined with riding coordinates:
 N0AA(H0AA)
2.b Secondary CH2 refined with riding coordinates:
 C2(H2A,H2B), C3(H3A,H3B), C4(H4A,H4B), C6(H6A,H6B), C7(H7A,H7B)
2.c Aromatic/amide H refined with riding coordinates:
 N1(H1)
2.d Idealised Me refined as rotating group:
 C5(H5A,H5B,H5C)
;
_olex2_submission_special_instructions 'No special instructions were received'

loop_
_space_group_symop_operation_xyz
'x, y, z'
'x+1/2, -y+1/2, -z'
'-x, y+1/2, -z+1/2'
'-x+1/2, -y, z+1/2'

loop_
_atom_site_label
_atom_site_type_symbol
_atom_site_fract_x
_atom_site_fract_y
_atom_site_fract_z
_atom_site_U_iso_or_equiv
_atom_site_adp_type
_atom_site_occupancy
_atom_site_site_symmetry_order
_atom_site_calc_flag
_atom_site_refinement_flags_posn
_atom_site_refinement_flags_adp
_atom_site_refinement_flags_occupancy
_atom_site_disorder_assembly
_atom_site_disorder_group
Cu1 Cu 0.78192(7) 0.48191(5) 0.61349(3) 0.03403(15) Uani 1 1 d . . . . .
Cl1 Cl 1.01016(17) 0.34588(11) 0.63543(7) 0.0483(3) Uani 1 1 d . . . . .
Cl2 Cl 0.58362(17) 0.31771(11) 0.58725(7) 0.0471(3) Uani 1 1 d . . . . .
Cl3 Cl 0.67712(16) 0.63049(11) 0.52707(6) 0.0422(3) Uani 1 1 d . . . . .
Cl4 Cl 0.8400(2) 0.63346(12) 0.70373(7) 0.0621(4) Uani 1 1 d . . . . .
N0AA N 0.6456(5) 0.8998(3) 0.65098(19) 0.0355(8) Uani 1 1 d . . . . .
H0AA H 0.6939 0.8102 0.6395 0.043 Uiso 1 1 calc R . . . .
N1 N 0.8786(5) 1.0646(4) 0.5594(2) 0.0385(8) Uani 1 1 d . . . . .
H1 H 0.9195 1.1394 0.5417 0.046 Uiso 1 1 calc R . . . .
C2 C 0.7360(6) 0.9853(4) 0.5232(2) 0.0382(9) Uani 1 1 d . . . . .
H2A H 0.7833 0.8992 0.5064 0.046 Uiso 1 1 calc R . . . .
H2B H 0.6927 1.0331 0.4785 0.046 Uiso 1 1 calc R . . . .
C3 C 0.5854(6) 0.9615(5) 0.5773(3) 0.0377(10) Uani 1 1 d . . . . .
H3A H 0.5271 1.0468 0.5880 0.045 Uiso 1 1 calc R . . . .
H3B H 0.4994 0.9023 0.5533 0.045 Uiso 1 1 calc R . . . .
C4 C 0.4976(8) 0.8825(6) 0.7068(3) 0.0649(16) Uani 1 1 d . . . . .
H4A H 0.4413 0.9693 0.7152 0.078 Uiso 1 1 calc R . . . .
H4B H 0.5461 0.8523 0.7553 0.078 Uiso 1 1 calc R . . . .
C5 C 0.3587(8) 0.7823(7) 0.6802(4) 0.078(2) Uani 1 1 d . . . . .
H5A H 0.3069 0.8132 0.6332 0.118 Uiso 1 1 calc GR . . . .
H5B H 0.2679 0.7742 0.7186 0.118 Uiso 1 1 calc GR . . . .
H5C H 0.4133 0.6958 0.6722 0.118 Uiso 1 1 calc GR . . . .
C6 C 0.9423(6) 0.9986(5) 0.6303(2) 0.0427(11) Uani 1 1 d . . . . .
H6A H 1.0350 1.0529 0.6536 0.051 Uiso 1 1 calc R . . . .
H6B H 0.9917 0.9107 0.6182 0.051 Uiso 1 1 calc R . . . .
C7 C 0.7914(7) 0.9828(5) 0.6852(2) 0.0447(11) Uani 1 1 d . . . . .
H7A H 0.7457 1.0711 0.6987 0.054 Uiso 1 1 calc R . . . .
H7B H 0.8337 0.9396 0.7316 0.054 Uiso 1 1 calc R . . . .

loop_
_atom_site_aniso_label
_atom_site_aniso_U_11
_atom_site_aniso_U_22
_atom_site_aniso_U_33
_atom_site_aniso_U_23
_atom_site_aniso_U_13
_atom_site_aniso_U_12
Cu1 0.0462(3) 0.0235(2) 0.0324(3) -0.00030(18) -0.0044(2) 0.0020(2)
Cl1 0.0535(7) 0.0375(6) 0.0540(7) -0.0017(5) -0.0120(5) 0.0096(5)
Cl2 0.0554(7) 0.0283(5) 0.0576(7) 0.0047(5) -0.0123(6) -0.0060(5)
Cl3 0.0570(7) 0.0296(5) 0.0401(5) 0.0070(4) -0.0100(5) -0.0007(5)
Cl4 0.0992(11) 0.0332(5) 0.0538(7) -0.0128(5) -0.0360(7) 0.0141(7)
N0AA 0.049(2) 0.0264(17) 0.0310(17) 0.0044(14) 0.0110(17) 0.0087(15)
N1 0.047(2) 0.0310(17) 0.0377(19) 0.0030(15) 0.0010(17) -0.0082(17)
C2 0.051(2) 0.038(2) 0.0260(18) 0.0063(17) -0.0015(18) -0.007(2)
C3 0.039(2) 0.033(2) 0.041(2) 0.0073(18) -0.0016(19) 0.0011(19)
C4 0.077(4) 0.062(3) 0.056(3) 0.008(3) 0.037(3) 0.007(3)
C5 0.060(4) 0.086(4) 0.090(5) 0.039(4) 0.032(4) -0.002(4)
C6 0.045(2) 0.040(3) 0.043(2) -0.008(2) -0.0108(19) 0.002(2)
C7 0.068(3) 0.040(2) 0.0260(19) -0.0051(18) -0.006(2) 0.004(3)

loop_
_atom_type_symbol
_atom_type_description
_atom_type_scat_dispersion_real
_atom_type_scat_dispersion_imag
_atom_type_scat_source
C C 0.0033 0.0016 'International Tables Vol C Tables 4.2.6.8 and 6.1.1.4'
H H 0.0000 0.0000 'International Tables Vol C Tables 4.2.6.8 and 6.1.1.4'
Cl Cl 0.1484 0.1585 'International Tables Vol C Tables 4.2.6.8 and 6.1.1.4'
Cu Cu 0.3201 1.2651 'International Tables Vol C Tables 4.2.6.8 and 6.1.1.4'
N N 0.0061 0.0033 'International Tables Vol C Tables 4.2.6.8 and 6.1.1.4'

loop_
_geom_angle_atom_site_label_1
_geom_angle_atom_site_label_2
_geom_angle_atom_site_label_3
_geom_angle
_geom_angle_site_symmetry_1
_geom_angle_site_symmetry_3
_geom_angle_publ_flag
Cl1 Cu1 Cl2 96.34(5) . . ?
Cl1 Cu1 Cl3 141.72(5) . . ?
Cl1 Cu1 Cl4 97.78(5) . . ?
Cl3 Cu1 Cl2 95.92(5) . . ?
Cl4 Cu1 Cl2 139.68(6) . . ?
Cl4 Cu1 Cl3 95.90(5) . . ?
C3 N0AA H0AA 107.9 . . ?
C3 N0AA C7 110.0(3) . . ?
C4 N0AA H0AA 107.9 . . ?
C4 N0AA C3 112.5(4) . . ?
C4 N0AA C7 110.6(4) . . ?
C7 N0AA H0AA 107.9 . . ?
C2 N1 H1 124.5 . . ?
C2 N1 C6 111.1(3) . . ?
C6 N1 H1 124.5 . . ?
N1 C2 H2A 109.3 . . ?
N1 C2 H2B 109.3 . . ?
N1 C2 C3 111.5(4) . . ?
H2A C2 H2B 108.0 . . ?
C3 C2 H2A 109.3 . . ?
C3 C2 H2B 109.3 . . ?
N0AA C3 C2 112.2(4) . . ?
N0AA C3 H3A 109.2 . . ?
N0AA C3 H3B 109.2 . . ?
C2 C3 H3A 109.2 . . ?
C2 C3 H3B 109.2 . . ?
H3A C3 H3B 107.9 . . ?
N0AA C4 H4A 109.0 . . ?
N0AA C4 H4B 109.0 . . ?
N0AA C4 C5 113.1(5) . . ?
H4A C4 H4B 107.8 . . ?
C5 C4 H4A 109.0 . . ?
C5 C4 H4B 109.0 . . ?
C4 C5 H5A 109.5 . . ?
C4 C5 H5B 109.5 . . ?
C4 C5 H5C 109.5 . . ?
H5A C5 H5B 109.5 . . ?
H5A C5 H5C 109.5 . . ?
H5B C5 H5C 109.5 . . ?
N1 C6 H6A 109.7 . . ?
N1 C6 H6B 109.7 . . ?
N1 C6 C7 109.6(4) . . ?
H6A C6 H6B 108.2 . . ?
C7 C6 H6A 109.7 . . ?
C7 C6 H6B 109.7 . . ?
N0AA C7 H7A 109.4 . . ?
N0AA C7 H7B 109.4 . . ?
C6 C7 N0AA 111.1(3) . . ?
C6 C7 H7A 109.4 . . ?
C6 C7 H7B 109.4 . . ?
H7A C7 H7B 108.0 . . ?

loop_
_geom_bond_atom_site_label_1
_geom_bond_atom_site_label_2
_geom_bond_distance
_geom_bond_site_symmetry_2
_geom_bond_publ_flag
Cu1 Cl1 2.2172(12) . ?
Cu1 Cl2 2.2548(13) . ?
Cu1 Cl3 2.2505(11) . ?
Cu1 Cl4 2.2195(12) . ?
N0AA H0AA 0.9800 . ?
N0AA C3 1.494(5) . ?
N0AA C4 1.490(6) . ?
N0AA C7 1.496(6) . ?
N1 H1 0.8600 . ?
N1 C2 1.473(6) . ?
N1 C6 1.480(5) . ?
C2 H2A 0.9700 . ?
C2 H2B 0.9700 . ?
C2 C3 1.495(6) . ?
C3 H3A 0.9700 . ?
C3 H3B 0.9700 . ?
C4 H4A 0.9700 . ?
C4 H4B 0.9700 . ?
C4 C5 1.515(9) . ?
C5 H5A 0.9600 . ?
C5 H5B 0.9600 . ?
C5 H5C 0.9600 . ?
C6 H6A 0.9700 . ?
C6 H6B 0.9700 . ?
C6 C7 1.493(7) . ?
C7 H7A 0.9700 . ?
C7 H7B 0.9700 . ?

loop_
_geom_torsion_atom_site_label_1
_geom_torsion_atom_site_label_2
_geom_torsion_atom_site_label_3
_geom_torsion_atom_site_label_4
_geom_torsion
_geom_torsion_site_symmetry_1
_geom_torsion_site_symmetry_2
_geom_torsion_site_symmetry_3
_geom_torsion_site_symmetry_4
_geom_torsion_publ_flag
N1 C2 C3 N0AA -53.6(5) . . . . ?
N1 C6 C7 N0AA 59.2(5) . . . . ?
C2 N1 C6 C7 -58.7(5) . . . . ?
C3 N0AA C4 C5 65.4(6) . . . . ?
C3 N0AA C7 C6 -56.3(5) . . . . ?
C4 N0AA C3 C2 177.0(4) . . . . ?
C4 N0AA C7 C6 178.9(4) . . . . ?
C6 N1 C2 C3 56.1(5) . . . . ?
C7 N0AA C3 C2 53.3(5) . . . . ?
C7 N0AA C4 C5 -171.3(4) . . . . ?
